data_4100205
_journal_name_full 'Journal of the American Chemical Society'
_journal_paper_doi 10.1021/ja0512879
_journal_year 2005
_chemical_formula_sum 'C26 H45 Ga6 N4 O42 P9 Zn3'
_chemical_formula_weight 1978.82
_space_group_IT_number 15
_symmetry_cell_setting monoclinic
_symmetry_space_group_name_Hall '-C 2yc'
_symmetry_space_group_name_H-M 'C 1 2/c 1'
_cell_angle_alpha 90.00
_cell_angle_beta 109.733(5)
_cell_angle_gamma 90.00
_cell_formula_units_Z 4
_cell_length_a 30.748(6)
_cell_length_b 13.534(3)
_cell_length_c 14.310(3)
_cell_measurement_temperature 297(2)
_cell_volume 5605(2)
_diffrn_ambient_temperature 297(2)
_exptl_crystal_density_diffrn 2.345
_cod_depositor_comments
;
The following automatic conversions were performed:
'_symmetry_cell_setting' value 'Monoclinic' changed to 'monoclinic'
according to '/home/saulius/struct/CIF-dictionaries/cif_core.dic'
dictionary named 'cif_core.dic' version 2.4.1 from 2010-06-29.

Automatic conversion script
Id: cif_fix_enum 1527 2010-12-29 10:47:43Z saulius 
;
_cod_original_sg_symbol_H-M 'C 2/c'
_cod_database_code 4100205

loop_
_symmetry_equiv_pos_as_xyz
'x, y, z'
'-x, y, -z+1/2'
'x+1/2, y+1/2, z'
'-x+1/2, y+1/2, -z+1/2'
'-x, -y, -z'
'x, -y, z-1/2'
'-x+1/2, -y+1/2, -z'
'x+1/2, -y+1/2, z-1/2'

loop_
_atom_site_label
_atom_site_type_symbol
_atom_site_fract_x
_atom_site_fract_y
_atom_site_fract_z
_atom_site_U_iso_or_equiv
_atom_site_adp_type
_atom_site_occupancy
_atom_site_symmetry_multiplicity
_atom_site_calc_flag
_atom_site_refinement_flags
_atom_site_disorder_assembly
_atom_site_disorder_group
Ga1 Ga 0.89542(3) 1.39379(7) 2.65953(7) 0.0266(3) Uani 0.490(4) 1 d P . .
Zn1 Zn 0.89542(3) 1.39379(7) 2.65953(7) 0.0266(3) Uani 0.51 1 d P . .
Ga2 Ga 0.75141(3) 1.37754(6) 2.56642(7) 0.0236(3) Uani 0.510(4) 1 d P . .
Zn2 Zn 0.75141(3) 1.37754(6) 2.56642(7) 0.0236(3) Uani 0.49 1 d P . .
Ga3 Ga 0.81735(3) 1.29788(6) 2.98200(6) 0.0208(3) Uani 1 1 d . . .
Ga4 Ga 0.82369(3) 1.61124(7) 2.77125(7) 0.0270(3) Uani 0.458(4) 1 d P . .
Zn4 Zn 0.82369(3) 1.61124(7) 2.77125(7) 0.0270(3) Uani 0.54 1 d P . .
Ga5 Ga 1.0040(3) 1.6109(6) 2.6847(10) 0.134(4) Uani 0.239(4) 1 d P . .
Ga5' Ga 1.0000 1.5876(4) 2.7500 0.134(4) Uani 0.52 2 d SP . .
P1 P 0.74612(7) 1.61168(14) 2.55965(16) 0.0219(5) Uani 1 1 d . . .
P2 P 0.82443(7) 1.37840(16) 2.77982(15) 0.0234(5) Uani 1 1 d . . .
P3 P 0.89765(7) 1.62552(16) 2.66277(16) 0.0255(5) Uani 1 1 d . . .
P4 P 0.82031(7) 1.29400(15) 2.47233(15) 0.0214(5) Uani 1 1 d . . .
P5 P 0.99787(18) 1.3770(5) 2.7924(4) 0.0473(14) Uani 0.50 1 d P . .
O1 O 0.7743(2) 1.6574(4) 2.6575(4) 0.0365(15) Uani 1 1 d . . .
O2 O 0.7015(2) 1.6711(4) 2.5121(5) 0.0372(15) Uani 1 1 d . . .
O3 O 0.7739(2) 1.6119(4) 2.4869(4) 0.0332(14) Uani 1 1 d . . .
O4 O 0.7312(2) 1.5063(4) 2.5703(5) 0.0312(14) Uani 1 1 d . . .
O5 O 0.8096(2) 1.4810(4) 2.8022(4) 0.0310(14) Uani 1 1 d . . .
O6 O 0.8708(2) 1.3801(5) 2.7626(5) 0.0443(17) Uani 1 1 d . . .
O7 O 0.8314(2) 1.3119(4) 2.8692(4) 0.0399(16) Uani 1 1 d . . .
O8 O 0.7864(2) 1.3314(4) 2.6920(5) 0.0390(15) Uani 1 1 d . . .
O9 O 0.8811(2) 1.6256(5) 2.7512(5) 0.0428(17) Uani 1 1 d . . .
O10 O 0.8717(2) 1.7024(4) 2.5865(5) 0.0411(16) Uani 1 1 d . . .
O11 O 0.8920(3) 1.5253(5) 2.6138(5) 0.0483(18) Uani 1 1 d . . .
O12 O 0.9483(2) 1.6581(5) 2.6988(5) 0.0524(19) Uani 1 1 d . . .
O13 O 0.7850(2) 1.3710(4) 2.4794(5) 0.0379(16) Uani 1 1 d . . .
O14 O 0.8047(2) 1.1897(4) 2.4891(5) 0.0380(15) Uani 1 1 d . . .
O15 O 0.8677(2) 1.3100(5) 2.5515(5) 0.0449(17) Uani 1 1 d . . .
O16 O 0.8251(3) 1.2989(5) 2.3713(5) 0.052(2) Uani 1 1 d . . .
O17 O 0.9575(2) 1.3465(6) 2.7131(5) 0.055(2) Uani 1 1 d . . .
O18 O 0.9936(6) 1.4739(13) 2.8241(19) 0.130(10) Uani 0.50 1 d P . .
O19 O 0.9961(10) 1.2920(19) 2.877(2) 0.162(11) Uani 0.50 1 d P . .
O20 O 1.0118(18) 1.667(4) 2.559(4) 0.24(3) Uani 0.50 1 d P . .
OW1 O 1.0000 1.5000 1.5000 0.043(3) Uani 0.77 2 d SP . .
OW2 O 0.9279(7) 1.5058(18) 1.4539(13) 0.164(10) Uani 0.67 1 d P . .
OW3 O 0.9495(13) 1.718(6) 2.441(3) 0.71(6) Uani 1 1 d . . .
OW4 O 1.0533(11) 1.686(3) 2.5505(18) 0.45(3) Uani 1 1 d . . .
N1 N 0.7840(4) 1.9993(8) 2.2004(8) 0.072(3) Uiso 1 1 d . . .
N2 N 0.8863(10) 1.922(2) 2.061(2) 0.242(11) Uiso 1 1 d . . .
C1 C 0.8037(5) 2.0859(9) 2.2230(9) 0.065(3) Uiso 1 1 d . . .
C2 C 0.8471(7) 2.0939(14) 2.2760(14) 0.116(6) Uiso 1 1 d . . .
C3 C 0.8729(16) 2.007(3) 2.286(3) 0.276(18) Uiso 1 1 d . . .
C4 C 0.8516(8) 1.9088(17) 2.2724(16) 0.142(7) Uiso 1 1 d . . .
C5 C 0.8042(5) 1.9139(10) 2.2168(10) 0.068(4) Uiso 1 1 d . . .
C7 C 0.9369(15) 1.886(3) 2.142(3) 0.293(19) Uiso 1 1 d . . .
C8 C 0.994(4) 1.894(8) 2.038(9) 0.73(7) Uiso 1 1 d . . .
C9 C 0.9464(17) 2.037(4) 2.229(4) 0.35(2) Uiso 1 1 d . . .
C10 C 0.8787(12) 2.025(3) 2.048(2) 0.209(13) Uiso 1 1 d . . .
C12 C 1.005(3) 2.118(6) 2.140(6) 0.62(6) Uiso 1 1 d . . .
C6 C 0.9382(19) 2.020(3) 2.366(4) 0.35(2) Uiso 1 1 d . . .
C11 C 0.920(3) 2.084(5) 2.071(5) 0.46(4) Uiso 1 1 d . . .

loop_
_atom_site_aniso_label
_atom_site_aniso_U_11
_atom_site_aniso_U_22
_atom_site_aniso_U_33
_atom_site_aniso_U_23
_atom_site_aniso_U_13
_atom_site_aniso_U_12
Ga1 0.0204(5) 0.0303(6) 0.0287(6) -0.0021(4) 0.0078(4) -0.0012(4)
Zn1 0.0204(5) 0.0303(6) 0.0287(6) -0.0021(4) 0.0078(4) -0.0012(4)
Ga2 0.0240(5) 0.0174(5) 0.0279(6) -0.0012(4) 0.0070(4) -0.0004(4)
Zn2 0.0240(5) 0.0174(5) 0.0279(6) -0.0012(4) 0.0070(4) -0.0004(4)
Ga3 0.0228(5) 0.0199(5) 0.0199(5) 0.0004(4) 0.0072(4) -0.0017(4)
Ga4 0.0336(6) 0.0270(6) 0.0228(6) -0.0036(4) 0.0124(4) -0.0037(4)
Zn4 0.0336(6) 0.0270(6) 0.0228(6) -0.0036(4) 0.0124(4) -0.0037(4)
Ga5 0.0322(18) 0.050(3) 0.274(11) 0.084(5) -0.010(4) -0.009(3)
Ga5' 0.0322(18) 0.050(3) 0.274(11) 0.084(5) -0.010(4) -0.009(3)
P1 0.0240(11) 0.0149(10) 0.0276(11) 0.0001(9) 0.0095(9) 0.0020(8)
P2 0.0268(11) 0.0249(11) 0.0201(11) 0.0041(9) 0.0102(9) 0.0001(9)
P3 0.0183(10) 0.0293(12) 0.0274(12) 0.0055(9) 0.0055(9) 0.0017(9)
P4 0.0259(11) 0.0196(10) 0.0194(10) -0.0013(8) 0.0086(9) -0.0030(9)
P5 0.024(2) 0.066(4) 0.043(3) -0.013(3) -0.001(2) 0.009(3)
O1 0.039(4) 0.030(3) 0.034(4) -0.006(3) 0.004(3) -0.002(3)
O2 0.033(3) 0.027(3) 0.045(4) -0.003(3) 0.004(3) 0.009(3)
O3 0.037(3) 0.030(3) 0.042(4) -0.009(3) 0.025(3) -0.005(3)
O4 0.034(3) 0.016(3) 0.046(4) 0.005(3) 0.018(3) 0.003(2)
O5 0.036(3) 0.021(3) 0.040(4) -0.002(3) 0.018(3) 0.001(2)
O6 0.035(4) 0.062(5) 0.043(4) 0.006(3) 0.023(3) 0.008(3)
O7 0.066(5) 0.039(4) 0.023(3) 0.012(3) 0.027(3) 0.014(3)
O8 0.047(4) 0.030(3) 0.033(4) 0.003(3) 0.002(3) 0.000(3)
O9 0.029(3) 0.062(5) 0.041(4) -0.001(3) 0.016(3) -0.005(3)
O10 0.034(4) 0.036(4) 0.042(4) 0.011(3) -0.002(3) -0.002(3)
O11 0.062(5) 0.036(4) 0.047(4) 0.000(3) 0.018(4) 0.005(3)
O12 0.018(3) 0.068(5) 0.061(5) 0.023(4) 0.001(3) -0.002(3)
O13 0.038(4) 0.032(3) 0.052(4) 0.010(3) 0.027(3) 0.012(3)
O14 0.040(4) 0.019(3) 0.046(4) 0.006(3) 0.003(3) -0.004(3)
O15 0.026(3) 0.049(4) 0.048(4) -0.017(3) -0.003(3) -0.001(3)
O16 0.095(6) 0.038(4) 0.042(4) 0.004(3) 0.045(4) 0.013(4)
O17 0.025(4) 0.072(5) 0.060(5) 0.007(4) 0.003(3) 0.004(4)
O18 0.037(10) 0.055(11) 0.24(3) -0.052(13) -0.032(14) 0.001(8)
O19 0.15(2) 0.13(2) 0.18(3) 0.06(2) 0.02(2) 0.058(18)
O20 0.29(5) 0.26(5) 0.28(6) -0.08(4) 0.23(5) -0.07(4)
OW1 0.041(7) 0.055(8) 0.035(7) -0.001(6) 0.015(6) 0.005(6)
OW2 0.121(16) 0.28(3) 0.086(14) 0.009(15) 0.026(12) 0.073(17)
OW3 0.35(5) 1.51(18) 0.32(4) -0.41(7) 0.18(4) -0.31(8)
OW4 0.34(4) 0.86(8) 0.18(2) 0.14(3) 0.13(3) 0.30(5)

loop_
_geom_bond_atom_site_label_1
_geom_bond_atom_site_label_2
_geom_bond_distance
_geom_bond_site_symmetry_2
_geom_bond_publ_flag
Ga1 O15 1.874(6) . ?
Ga1 O6 1.880(6) . ?
Ga1 O11 1.887(7) . ?
Ga1 O17 1.911(7) . ?
Ga2 O4 1.857(5) . ?
Ga2 O8 1.864(6) . ?
Ga2 O13 1.869(6) . ?
Ga2 O14 1.873(6) 7_67: ?
Ga3 O7 1.817(5) . ?
Ga3 O2 1.822(6) 4_64: ?
Ga3 O10 1.827(6) 6_586 ?
Ga3 O3 1.830(6) 6_586 ?
Ga4 O16 1.867(6) 6_586 ?
Ga4 O9 1.891(6) . ?
Ga4 O5 1.903(6) . ?
Ga4 O1 1.917(6) . ?
Ga5 Ga5' 1.032(11) . ?
Ga5 O18 1.86(2) 2_75: ?
Ga5 O12 1.901(13) . ?
Ga5 O12 1.920(13) 2_75: ?
Ga5 Ga5 1.97(3) 2_75: ?
Ga5 O20 2.04(4) . ?
Ga5' Ga5 1.032(11) 2_75: ?
Ga5' O12 1.786(7) . ?
Ga5' O12 1.786(7) 2_75: ?
Ga5' O18 1.92(2) 2_75: ?
Ga5' O18 1.92(2) . ?
P1 O1 1.508(6) . ?
P1 O4 1.521(5) . ?
P1 O2 1.536(6) . ?
P1 O3 1.553(6) . ?
P2 O7 1.518(6) . ?
P2 O6 1.527(6) . ?
P2 O5 1.529(6) . ?
P2 O8 1.535(6) . ?
P3 O11 1.510(7) . ?
P3 O9 1.516(6) . ?
P3 O10 1.524(6) . ?
P3 O12 1.531(6) . ?
P4 O16 1.504(6) . ?
P4 O15 1.529(6) . ?
P4 O13 1.533(6) . ?
P4 O14 1.535(6) . ?
P5 P5 1.265(11) 2_75: ?
P5 O18 1.408(17) . ?
P5 O17 1.432(8) . ?
P5 O17 1.461(8) 2_75: ?
P5 O19 1.69(3) . ?
P5 O18 2.21(2) 2_75: ?
O2 Ga3 1.822(6) 4_65: ?
O3 Ga3 1.830(6) 6_585 ?
O10 Ga3 1.827(6) 6_585 ?
O12 Ga5 1.920(13) 2_75: ?
O14 Zn2 1.873(6) 7_67: ?
O14 Ga2 1.873(6) 7_67: ?
O16 Zn4 1.867(6) 6_585 ?
O16 Ga4 1.867(6) 6_585 ?
O17 P5 1.461(8) 2_75: ?
O18 Ga5 1.86(2) 2_75: ?
O18 P5 2.21(2) 2_75: ?
O20 OW4 1.35(4) . ?
N1 C5 1.295(15) . ?
N1 C1 1.307(15) . ?
N2 C10 1.41(3) . ?
N2 C7 1.67(4) . ?
C1 C2 1.30(2) . ?
C2 C3 1.40(4) . ?
C3 C4 1.46(4) . ?
C3 C6 1.95(6) . ?
C4 C5 1.41(2) . ?
C9 C6 2.07(7) . ?
C10 C11 1.44(7) . ?
